data_2236937
loop_
_publ_author_name
'Jiang, Yu-Han'
'Qiu, Qi-Ming'
'Liu, Min'
'Jin, Qiong-Hua'
'Zhang, Cun-Lin'

_publ_section_title
;
 4,4'-Bipyridine-1,1'-diium bis(1,3-benzothiazole-2-thiolate)
;
_journal_coeditor_code JJ2151
_journal_issue 12
_journal_name_full 'Acta Crystallographica Section E'
_journal_page_first o3450
_journal_paper_doi 10.1107/S1600536812047058
_journal_volume 68
_journal_year 2012
_chemical_formula_iupac 'C10 H10 N2 2+, 2C7 H4 N S2 -'
_chemical_formula_moiety 'C10 H10 N2 2+, 2(C7 H4 N S2 -)'
_chemical_formula_sum 'C24 H18 N4 S4'
_chemical_formula_weight 490.66
_chemical_name_systematic
;
4,4'-Bipyridine-1,1'-diium; bis(1,3-benzothiazole-2-thiolate)
;
_space_group_IT_number 14
_symmetry_cell_setting monoclinic
_symmetry_space_group_name_Hall '-P 2ybc'
_symmetry_space_group_name_H-M 'P 1 21/c 1'
_atom_sites_solution_hydrogens geom
_atom_sites_solution_primary direct
_atom_sites_solution_secondary difmap
_audit_creation_method SHELXL-97
_cell_angle_alpha 90.00
_cell_angle_beta 109.023(2)
_cell_angle_gamma 90.00
_cell_formula_units_Z 2
_cell_length_a 14.3909(13)
_cell_length_b 5.6670(4)
_cell_length_c 15.5471(14)
_cell_measurement_reflns_used 1198
_cell_measurement_temperature 298(2)
_cell_measurement_theta_max 20.72
_cell_measurement_theta_min 2.687
_cell_volume 1198.67(18)
_computing_cell_refinement 'SAINT-Plus (Bruker, 2007)'
_computing_data_collection 'SMART (Bruker, 2007)'
_computing_data_reduction 'SAINT-Plus (Bruker, 2007)'
_computing_molecular_graphics 'SHELXTL (Sheldrick, 2008)'
_computing_publication_material 'SHELXTL (Sheldrick, 2008)'
_computing_structure_refinement 'SHELXL97 (Sheldrick, 2008)'
_computing_structure_solution 'SHELXS97 (Sheldrick, 2008)'
_diffrn_ambient_temperature 298(2)
_diffrn_measured_fraction_theta_full 0.998
_diffrn_measured_fraction_theta_max 0.998
_diffrn_measurement_device_type 'Bruker SMART CCD area-detector'
_diffrn_measurement_method 'phi and omega scans'
_diffrn_radiation_monochromator graphite
_diffrn_radiation_source 'fine-focus sealed tube'
_diffrn_radiation_type MoK\a
_diffrn_radiation_wavelength 0.71073
_diffrn_reflns_av_R_equivalents 0.0554
_diffrn_reflns_av_sigmaI/netI 0.0674
_diffrn_reflns_limit_h_max 11
_diffrn_reflns_limit_h_min -17
_diffrn_reflns_limit_k_max 6
_diffrn_reflns_limit_k_min -6
_diffrn_reflns_limit_l_max 18
_diffrn_reflns_limit_l_min -18
_diffrn_reflns_number 5663
_diffrn_reflns_theta_full 25.01
_diffrn_reflns_theta_max 25.01
_diffrn_reflns_theta_min 2.69
_diffrn_standards_number 0
_exptl_absorpt_coefficient_mu 0.416
_exptl_absorpt_correction_T_max 0.8995
_exptl_absorpt_correction_T_min 0.8784
_exptl_absorpt_correction_type multi-scan
_exptl_absorpt_process_details '(SADABS; Bruker, 2007)'
_exptl_crystal_colour colorless
_exptl_crystal_density_diffrn 1.359
_exptl_crystal_density_method 'not measured'
_exptl_crystal_description block
_exptl_crystal_F_000 508
_exptl_crystal_size_max 0.32
_exptl_crystal_size_mid 0.30
_exptl_crystal_size_min 0.26
_refine_diff_density_max 0.291
_refine_diff_density_min -0.262
_refine_ls_extinction_method none
_refine_ls_goodness_of_fit_ref 1.044
_refine_ls_hydrogen_treatment constr
_refine_ls_matrix_type full
_refine_ls_number_parameters 145
_refine_ls_number_reflns 2116
_refine_ls_number_restraints 0
_refine_ls_restrained_S_all 1.044
_refine_ls_R_factor_all 0.1352
_refine_ls_R_factor_gt 0.0597
_refine_ls_shift/su_max 0.000
_refine_ls_shift/su_mean 0.000
_refine_ls_structure_factor_coef Fsqd
_refine_ls_weighting_details 'calc w=1/[\s^2^(Fo^2^)+(0.0797P)^2^+0.6601P] where P=(Fo^2^+2Fc^2^)/3'
_refine_ls_weighting_scheme calc
_refine_ls_wR_factor_gt 0.1478
_refine_ls_wR_factor_ref 0.2028
_reflns_number_gt 990
_reflns_number_total 2116
_reflns_threshold_expression I>2sigma(I)
_cod_data_source_file jj2151.cif
_cod_data_source_block I
_cod_original_cell_volume 1198.67(17)
_cod_original_sg_symbol_H-M 'P 21/c'
_cod_database_code 2236937
_cod_database_fobs_code 2236937

loop_
_symmetry_equiv_pos_as_xyz
'x, y, z'
'-x, y+1/2, -z+1/2'
'-x, -y, -z'
'x, -y-1/2, z-1/2'

loop_
_atom_site_type_symbol
_atom_site_label
_atom_site_fract_x
_atom_site_fract_y
_atom_site_fract_z
_atom_site_U_iso_or_equiv
_atom_site_adp_type
_atom_site_calc_flag
_atom_site_refinement_flags
_atom_site_occupancy
_atom_site_symmetry_multiplicity
N N1 0.2335(3) 0.3414(7) 0.7956(2) 0.0629(11) Uani d . 1 1
N N2 0.6509(3) 0.4638(7) 0.6145(3) 0.0700(11) Uani d . 1 1
H H2 0.6875 0.5792 0.6419 0.084 Uiso calc R 1 1
S S1 0.16856(12) 0.6851(3) 0.68804(10) 0.1018(7) Uani d . 1 1
S S2 0.30080(16) 0.3128(4) 0.65559(11) 0.1352(9) Uani d . 1 1
C C1 0.2387(4) 0.4264(10) 0.7171(3) 0.0812(16) Uani d . 1 1
C C2 0.1755(3) 0.4737(9) 0.8346(3) 0.0586(12) Uani d . 1 1
C C3 0.1353(4) 0.6727(10) 0.7852(3) 0.0720(14) Uani d . 1 1
C C4 0.0782(4) 0.8244(11) 0.8160(5) 0.102(2) Uani d . 1 1
H H4 0.0515 0.9598 0.7835 0.122 Uiso calc R 1 1
C C5 0.0617(5) 0.7703(13) 0.8960(6) 0.112(2) Uani d . 1 1
H H5 0.0217 0.8680 0.9170 0.135 Uiso calc R 1 1
C C6 0.1030(5) 0.5758(13) 0.9448(4) 0.0991(19) Uani d . 1 1
H H6 0.0921 0.5448 0.9995 0.119 Uiso calc R 1 1
C C7 0.1601(3) 0.4255(9) 0.9152(3) 0.0700(14) Uani d . 1 1
H H7 0.1879 0.2929 0.9491 0.084 Uiso calc R 1 1
C C8 0.5934(4) 0.3548(11) 0.6502(4) 0.0888(18) Uani d . 1 1
H H8 0.5926 0.4038 0.7070 0.107 Uiso calc R 1 1
C C9 0.5343(4) 0.1726(11) 0.6091(4) 0.0888(17) Uani d . 1 1
H H9 0.4955 0.0979 0.6385 0.107 Uiso calc R 1 1
C C10 0.5317(3) 0.0987(8) 0.5244(3) 0.0549(12) Uani d . 1 1
C C11 0.5936(4) 0.2124(10) 0.4888(3) 0.0843(17) Uani d . 1 1
H H11 0.5967 0.1676 0.4322 0.101 Uiso calc R 1 1
C C12 0.6507(4) 0.3907(11) 0.5350(4) 0.0914(19) Uani d . 1 1
H H12 0.6923 0.4653 0.5086 0.110 Uiso calc R 1 1

loop_
_atom_site_aniso_label
_atom_site_aniso_U_11
_atom_site_aniso_U_22
_atom_site_aniso_U_33
_atom_site_aniso_U_12
_atom_site_aniso_U_13
_atom_site_aniso_U_23
N1 0.068(2) 0.077(3) 0.046(2) -0.008(2) 0.0210(19) 0.002(2)
N2 0.060(2) 0.070(3) 0.072(3) -0.015(2) 0.010(2) -0.002(2)
S1 0.1082(12) 0.1031(13) 0.0740(9) -0.0164(10) 0.0019(8) 0.0351(9)
S2 0.1740(19) 0.177(2) 0.0824(11) -0.0039(16) 0.0806(12) 0.0087(12)
C1 0.086(4) 0.105(5) 0.051(3) -0.020(3) 0.020(3) 0.013(3)
C2 0.057(3) 0.059(3) 0.054(3) -0.004(2) 0.010(2) 0.001(2)
C3 0.063(3) 0.058(3) 0.077(3) -0.009(3) -0.002(3) 0.005(3)
C4 0.074(4) 0.061(4) 0.141(6) 0.008(3) -0.004(4) 0.000(4)
C5 0.091(5) 0.094(6) 0.146(7) 0.011(4) 0.031(5) -0.035(5)
C6 0.103(5) 0.105(5) 0.095(4) 0.012(4) 0.040(4) -0.018(4)
C7 0.076(3) 0.069(3) 0.068(3) 0.005(3) 0.027(3) -0.004(3)
C8 0.089(4) 0.108(5) 0.077(4) -0.031(4) 0.038(3) -0.019(3)
C9 0.085(4) 0.116(5) 0.081(4) -0.027(4) 0.049(3) -0.015(4)
C10 0.044(3) 0.061(3) 0.057(3) 0.004(2) 0.013(2) 0.011(2)
C11 0.099(4) 0.103(4) 0.054(3) -0.035(4) 0.029(3) -0.007(3)
C12 0.109(4) 0.112(5) 0.058(3) -0.040(4) 0.033(3) 0.001(3)

loop_
_atom_type_symbol
_atom_type_description
_atom_type_scat_dispersion_real
_atom_type_scat_dispersion_imag
_atom_type_scat_source
C C 0.0033 0.0016 'International Tables Vol C Tables 4.2.6.8 and 6.1.1.4'
H H 0.0000 0.0000 'International Tables Vol C Tables 4.2.6.8 and 6.1.1.4'
N N 0.0061 0.0033 'International Tables Vol C Tables 4.2.6.8 and 6.1.1.4'
S S 0.1246 0.1234 'International Tables Vol C Tables 4.2.6.8 and 6.1.1.4'

loop_
_geom_angle_atom_site_label_1
_geom_angle_atom_site_label_2
_geom_angle_atom_site_label_3
_geom_angle_site_symmetry_3
_geom_angle
C1 N1 C2 . 115.0(4)
C8 N2 C12 . 116.8(5)
C8 N2 H2 . 121.6
C12 N2 H2 . 121.6
C3 S1 C1 . 92.4(3)
N1 C1 S2 . 126.5(5)
N1 C1 S1 . 109.7(4)
S2 C1 S1 . 123.8(3)
C7 C2 C3 . 120.6(5)
C7 C2 N1 . 126.0(4)
C3 C2 N1 . 113.4(4)
C4 C3 C2 . 120.3(5)
C4 C3 S1 . 130.1(5)
C2 C3 S1 . 109.6(4)
C5 C4 C3 . 118.3(6)
C5 C4 H4 . 120.9
C3 C4 H4 . 120.9
C6 C5 C4 . 120.8(6)
C6 C5 H5 . 119.6
C4 C5 H5 . 119.6
C5 C6 C7 . 121.3(6)
C5 C6 H6 . 119.3
C7 C6 H6 . 119.3
C6 C7 C2 . 118.6(5)
C6 C7 H7 . 120.7
C2 C7 H7 . 120.7
N2 C8 C9 . 123.5(5)
N2 C8 H8 . 118.3
C9 C8 H8 . 118.3
C8 C9 C10 . 120.1(5)
C8 C9 H9 . 120.0
C10 C9 H9 . 120.0
C11 C10 C9 . 115.6(4)
C11 C10 C10 3_656 121.7(5)
C9 C10 C10 3_656 122.7(5)
C12 C11 C10 . 120.3(5)
C12 C11 H11 . 119.8
C10 C11 H11 . 119.8
N2 C12 C11 . 123.7(5)
N2 C12 H12 . 118.1
C11 C12 H12 . 118.1

loop_
_geom_bond_atom_site_label_1
_geom_bond_atom_site_label_2
_geom_bond_site_symmetry_2
_geom_bond_distance
N1 C1 . 1.337(5)
N1 C2 . 1.399(5)
N2 C8 . 1.294(6)
N2 C12 . 1.303(6)
N2 H2 . 0.8600
S1 C3 . 1.728(6)
S1 C1 . 1.754(6)
S2 C1 . 1.638(6)
C2 C7 . 1.370(6)
C2 C3 . 1.381(6)
C3 C4 . 1.378(8)
C4 C5 . 1.375(9)
C4 H4 . 0.9300
C5 C6 . 1.361(9)
C5 H5 . 0.9300
C6 C7 . 1.363(7)
C6 H6 . 0.9300
C7 H7 . 0.9300
C8 C9 . 1.358(7)
C8 H8 . 0.9300
C9 C10 . 1.371(6)
C9 H9 . 0.9300
C10 C11 . 1.355(6)
C10 C10 3_656 1.487(8)
C11 C12 . 1.352(7)
C11 H11 . 0.9300
C12 H12 . 0.9300

loop_
_geom_hbond_atom_site_label_D
_geom_hbond_atom_site_label_H
_geom_hbond_atom_site_label_A
_geom_hbond_site_symmetry_A
_geom_hbond_distance_DH
_geom_hbond_distance_HA
_geom_hbond_distance_DA
_geom_hbond_angle_DHA
N2 H2 N1 2_656 0.86 1.93 2.790(6) 178.4

loop_
_geom_torsion_atom_site_label_1
_geom_torsion_atom_site_label_2
_geom_torsion_atom_site_label_3
_geom_torsion_atom_site_label_4
_geom_torsion_site_symmetry_1
_geom_torsion_site_symmetry_4
_geom_torsion
C2 N1 C1 S2 . . 179.6(4)
C2 N1 C1 S1 . . 0.0(5)
C3 S1 C1 N1 . . 0.9(4)
C3 S1 C1 S2 . . -178.8(4)
C1 N1 C2 C7 . . -178.8(4)
C1 N1 C2 C3 . . -1.1(6)
C7 C2 C3 C4 . . -0.6(7)
N1 C2 C3 C4 . . -178.5(4)
C7 C2 C3 S1 . . 179.5(4)
N1 C2 C3 S1 . . 1.7(5)
C1 S1 C3 C4 . . 178.7(5)
C1 S1 C3 C2 . . -1.5(4)
C2 C3 C4 C5 . . -0.8(8)
S1 C3 C4 C5 . . 179.0(5)
C3 C4 C5 C6 . . 1.9(10)
C4 C5 C6 C7 . . -1.6(10)
C5 C6 C7 C2 . . 0.1(8)
C3 C2 C7 C6 . . 1.0(7)
N1 C2 C7 C6 . . 178.6(5)
C12 N2 C8 C9 . . -0.2(8)
N2 C8 C9 C10 . . -1.5(9)
C8 C9 C10 C11 . . 2.4(8)
C8 C9 C10 C10 . 3_656 -179.7(5)
C9 C10 C11 C12 . . -1.8(8)
C10 C10 C11 C12 3_656 . -179.7(5)
C8 N2 C12 C11 . . 0.9(8)
C10 C11 C12 N2 . . 0.1(9)
